data_7043368
loop_
_publ_author_name
'Helmdach, Kai'
'D\"ork, Stephan'
'Villinger, Alexander'
'Seidel, Wolfram Willy'

_publ_section_title
;
 Sterically Encumbered Metalla-diphosphines: Unlocking Alkyne Rotation by
 PtII Coordination
;
_journal_name_full 'Dalton Trans.'
_journal_paper_doi 10.1039/C7DT01803G
_journal_year 2017
_chemical_formula_moiety 'C45 H48 B Cl2 I N6 O P2 Pd W, 3(C H2 Cl2)'
_chemical_formula_sum 'C48 H54 B Cl8 I N6 O P2 Pt W'
_chemical_formula_weight 1593.16
_chemical_name_systematic
{\m-Bis(diphenylphosphanyl)acetylene}-[(carbonyl){hydridotris(3,4,5-trimethylpyrazolyl)borate}(iodido)-\h2-C,C?-tungsten(II)]-[dichlorido-\k2-P,P?-platinum(II)]
_space_group_crystal_system monoclinic
_space_group_IT_number 14
_space_group_name_Hall '-P 2yn'
_space_group_name_H-M_alt 'P 1 21/n 1'
_symmetry_space_group_name_Hall '-P 2yn'
_symmetry_space_group_name_H-M 'P 1 21/n 1'
_atom_sites_solution_hydrogens geom
_audit_creation_method SHELXL-2013
_audit_update_record
;
2017-03-30 deposited with the CCDC.
2017-06-16 downloaded from the CCDC.
;
_cell_angle_alpha 90
_cell_angle_beta 91.937(2)
_cell_angle_gamma 90
_cell_formula_units_Z 4
_cell_length_a 15.4421(6)
_cell_length_b 16.6727(6)
_cell_length_c 21.7440(9)
_cell_measurement_reflns_used 9876
_cell_measurement_temperature 123(2)
_cell_measurement_theta_max 30.48
_cell_measurement_theta_min 2.57
_cell_volume 5595.0(4)
_computing_cell_refinement 'Bruker Apex V7.51A'
_computing_data_collection 'Bruker Apex V7.51A'
_computing_data_reduction 'Bruker SAINT'
_computing_molecular_graphics 'ORTEP-3v2.01 (Farrugia, 1997)'
_computing_publication_material SHELXL-2013
_computing_structure_refinement 'SHELXL-2013 (Sheldrick, 2013)'
_computing_structure_solution 'SHELXS-2013 (Sheldrick, 2013)'
_diffrn_ambient_temperature 123(2)
_diffrn_measured_fraction_theta_full 0.999
_diffrn_measured_fraction_theta_max 0.998
_diffrn_measurement_device_type 'Bruker-Nonius Apex X8-CCD-diffractometer'
_diffrn_measurement_method 'phi and omega scans'
_diffrn_radiation_monochromator graphite
_diffrn_radiation_source 'sealed tube'
_diffrn_radiation_type MoK\a
_diffrn_radiation_wavelength 0.71073
_diffrn_reflns_av_R_equivalents 0.0677
_diffrn_reflns_av_unetI/netI 0.0682
_diffrn_reflns_Laue_measured_fraction_full 0.999
_diffrn_reflns_Laue_measured_fraction_max 0.998
_diffrn_reflns_limit_h_max 18
_diffrn_reflns_limit_h_min -23
_diffrn_reflns_limit_k_max 25
_diffrn_reflns_limit_k_min -22
_diffrn_reflns_limit_l_max 28
_diffrn_reflns_limit_l_min -32
_diffrn_reflns_number 101541
_diffrn_reflns_point_group_measured_fraction_full 0.999
_diffrn_reflns_point_group_measured_fraction_max 0.998
_diffrn_reflns_theta_full 25.242
_diffrn_reflns_theta_max 32.500
_diffrn_reflns_theta_min 2.048
_exptl_absorpt_coefficient_mu 5.585
_exptl_absorpt_correction_T_max 0.7464
_exptl_absorpt_correction_T_min 0.5293
_exptl_absorpt_correction_type multi-scan
_exptl_absorpt_process_details '(SADABS; Sheldrick, 2004)'
_exptl_crystal_colour orange
_exptl_crystal_density_diffrn 1.891
_exptl_crystal_description block
_exptl_crystal_F_000 3072
_exptl_crystal_recrystallization_method 'Re-crystallisation from solvent: dichloromethane, diethylether'
_exptl_crystal_size_max 0.210
_exptl_crystal_size_mid 0.090
_exptl_crystal_size_min 0.040
_refine_diff_density_max 1.223
_refine_diff_density_min -1.418
_refine_diff_density_rms 0.204
_refine_ls_extinction_method none
_refine_ls_goodness_of_fit_ref 1.013
_refine_ls_hydrogen_treatment constr
_refine_ls_matrix_type full
_refine_ls_number_parameters 651
_refine_ls_number_reflns 20226
_refine_ls_number_restraints 21
_refine_ls_restrained_S_all 1.014
_refine_ls_R_factor_all 0.0721
_refine_ls_R_factor_gt 0.0369
_refine_ls_shift/su_max 0.003
_refine_ls_shift/su_mean 0.000
_refine_ls_structure_factor_coef Fsqd
_refine_ls_weighting_details 'w=1/[\s^2^(Fo^2^)+(0.0181P)^2^+6.1944P] where P=(Fo^2^+2Fc^2^)/3'
_refine_ls_weighting_scheme calc
_refine_ls_wR_factor_gt 0.0552
_refine_ls_wR_factor_ref 0.0640
_reflns_Friedel_coverage 0.000
_reflns_number_gt 14460
_reflns_number_total 20226
_reflns_threshold_expression 'I > 2\s(I)'
_cod_data_source_file c7dt01803g2.cif
_cod_data_source_block is_kh247
_cod_database_code 7043368
_shelx_space_group_comment
;
The symmetry employed for this shelxl refinement is uniquely defined
by the following loop, which should always be used as a source of
symmetry information in preference to the above space-group names.
They are only intended as comments.
;
_shelx_estimated_absorpt_t_min 0.387
_shelx_estimated_absorpt_t_max 0.807
_shelxl_version_number 2013-4

loop_
_space_group_symop_operation_xyz
'x, y, z'
'-x+1/2, y+1/2, -z+1/2'
'-x, -y, -z'
'x-1/2, -y-1/2, z-1/2'

loop_
_atom_site_label
_atom_site_type_symbol
_atom_site_fract_x
_atom_site_fract_y
_atom_site_fract_z
_atom_site_U_iso_or_equiv
_atom_site_adp_type
_atom_site_occupancy
_atom_site_site_symmetry_order
_atom_site_calc_flag
_atom_site_refinement_flags_posn
_atom_site_refinement_flags_adp
_atom_site_refinement_flags_occupancy
_atom_site_disorder_assembly
_atom_site_disorder_group
B1 B 1.3335(3) 0.2372(2) 0.79000(19) 0.0136(8) Uani 1 1 d . . . . .
H1 H 1.3843 0.2549 0.7661 0.016 Uiso 1 1 calc R U . . .
N1 N 1.29822(19) 0.12685(16) 0.86528(14) 0.0136(6) Uani 1 1 d . . . . .
N2 N 1.35645(18) 0.16052(16) 0.82601(14) 0.0130(6) Uani 1 1 d . . . . .
N3 N 1.18036(18) 0.19211(16) 0.76898(14) 0.0120(6) Uani 1 1 d . . . . .
N4 N 1.25613(18) 0.22191(16) 0.74649(13) 0.0118(6) Uani 1 1 d . . . . .
N5 N 1.24796(18) 0.28762(16) 0.87850(13) 0.0119(6) Uani 1 1 d . . . . .
N6 N 1.31016(18) 0.30196(16) 0.83612(13) 0.0124(6) Uani 1 1 d . . . . .
O1 O 1.19276(18) 0.14493(16) 1.01167(13) 0.0248(6) Uani 1 1 d . . . . .
P1 P 0.99384(6) 0.33899(5) 0.84285(4) 0.01166(18) Uani 1 1 d . . . . .
P2 P 0.97777(6) 0.25166(5) 0.96788(4) 0.01183(18) Uani 1 1 d . . . . .
Cl1 Cl 0.86185(6) 0.48030(5) 0.88382(5) 0.0226(2) Uani 1 1 d . . . . .
Cl2 Cl 0.84954(6) 0.38819(6) 1.01933(4) 0.0237(2) Uani 1 1 d . . . . .
I1 I 1.10626(2) 0.02768(2) 0.84625(2) 0.01903(6) Uani 1 1 d . . . . .
W1 W 1.16692(2) 0.18117(2) 0.87082(2) 0.01036(3) Uani 1 1 d . . . . .
Pt1 Pt 0.92506(2) 0.36560(2) 0.92920(2) 0.01233(3) Uani 1 1 d . . . . .
C1 C 1.0602(2) 0.25168(19) 0.85904(16) 0.0112(7) Uani 1 1 d . . . . .
C2 C 1.0632(2) 0.22361(18) 0.91614(16) 0.0123(7) Uani 1 1 d . . . . .
C3 C 1.0716(2) 0.41114(19) 0.81682(16) 0.0131(7) Uani 1 1 d . . . . .
C4 C 1.1257(2) 0.3904(2) 0.76896(17) 0.0151(7) Uani 1 1 d . . . . .
H4 H 1.1199 0.3396 0.7495 0.018 Uiso 1 1 calc R U . . .
C5 C 1.1877(2) 0.4441(2) 0.74995(17) 0.0178(8) Uani 1 1 d . . . . .
H5 H 1.2240 0.4302 0.7172 0.021 Uiso 1 1 calc R U . . .
C6 C 1.1969(2) 0.5176(2) 0.77845(18) 0.0188(8) Uani 1 1 d . . . . .
H6 H 1.2396 0.5542 0.7652 0.023 Uiso 1 1 calc R U . . .
C7 C 1.1443(2) 0.5384(2) 0.82616(18) 0.0200(8) Uani 1 1 d . . . . .
H7 H 1.1512 0.5890 0.8458 0.024 Uiso 1 1 calc R U . . .
C8 C 1.0810(2) 0.4852(2) 0.84541(17) 0.0173(8) Uani 1 1 d . . . . .
H8 H 1.0446 0.4995 0.8780 0.021 Uiso 1 1 calc R U . . .
C9 C 0.9220(2) 0.3146(2) 0.77829(17) 0.0144(7) Uani 1 1 d . . . . .
C10 C 0.8602(2) 0.2541(2) 0.78503(19) 0.0212(8) Uani 1 1 d . . . . .
H10 H 0.8559 0.2278 0.8236 0.025 Uiso 1 1 calc R U . . .
C11 C 0.8057(3) 0.2323(2) 0.7365(2) 0.0255(9) Uani 1 1 d . . . . .
H11 H 0.7639 0.1913 0.7416 0.031 Uiso 1 1 calc R U . . .
C12 C 0.8120(3) 0.2703(2) 0.6805(2) 0.0284(10) Uani 1 1 d . . . . .
H12 H 0.7751 0.2548 0.6467 0.034 Uiso 1 1 calc R U . . .
C13 C 0.8716(3) 0.3306(3) 0.6735(2) 0.0305(10) Uani 1 1 d . . . . .
H13 H 0.8755 0.3567 0.6348 0.037 Uiso 1 1 calc R U . . .
C14 C 0.9256(3) 0.3534(2) 0.72189(18) 0.0217(8) Uani 1 1 d . . . . .
H14 H 0.9656 0.3960 0.7168 0.026 Uiso 1 1 calc R U . . .
C15 C 0.9011(2) 0.17065(19) 0.95589(16) 0.0136(7) Uani 1 1 d . . . . .
C16 C 0.8130(2) 0.1869(2) 0.95366(19) 0.0223(8) Uani 1 1 d . . . . .
H16 H 0.7930 0.2398 0.9610 0.027 Uiso 1 1 calc R U . . .
C17 C 0.7543(3) 0.1258(3) 0.9406(2) 0.0309(10) Uani 1 1 d . . . . .
H17 H 0.6939 0.1369 0.9391 0.037 Uiso 1 1 calc R U . . .
C18 C 0.7830(3) 0.0492(3) 0.93003(19) 0.0297(10) Uani 1 1 d . . . . .
H18 H 0.7425 0.0077 0.9208 0.036 Uiso 1 1 calc R U . . .
C19 C 0.8694(3) 0.0324(2) 0.93272(19) 0.0288(10) Uani 1 1 d . . . . .
H19 H 0.8885 -0.0208 0.9256 0.035 Uiso 1 1 calc R U . . .
C20 C 0.9297(3) 0.0922(2) 0.94569(18) 0.0222(9) Uani 1 1 d . . . . .
H20 H 0.9899 0.0800 0.9477 0.027 Uiso 1 1 calc R U . . .
C21 C 1.0146(2) 0.2459(2) 1.04730(16) 0.0135(7) Uani 1 1 d . . . . .
C22 C 1.0113(2) 0.1738(2) 1.08015(17) 0.0169(8) Uani 1 1 d . . . . .
H22 H 0.9867 0.1274 1.0611 0.020 Uiso 1 1 calc R U . . .
C23 C 1.0435(2) 0.1698(2) 1.13998(17) 0.0181(8) Uani 1 1 d . . . . .
H23 H 1.0411 0.1205 1.1618 0.022 Uiso 1 1 calc R U . . .
C24 C 1.0791(2) 0.2366(2) 1.16841(18) 0.0215(8) Uani 1 1 d . . . . .
H24 H 1.1021 0.2332 1.2094 0.026 Uiso 1 1 calc R U . . .
C25 C 1.0812(3) 0.3093(2) 1.13662(18) 0.0212(8) Uani 1 1 d . . . . .
H25 H 1.1048 0.3556 1.1563 0.025 Uiso 1 1 calc R U . . .
C26 C 1.0493(2) 0.3142(2) 1.07698(17) 0.0181(8) Uani 1 1 d . . . . .
H26 H 1.0506 0.3639 1.0557 0.022 Uiso 1 1 calc R U . . .
C27 C 1.1828(2) 0.1565(2) 0.95963(19) 0.0171(8) Uani 1 1 d . . . . .
C28 C 1.3399(2) 0.0642(2) 0.89276(17) 0.0165(8) Uani 1 1 d . . . . .
C29 C 1.4231(2) 0.0578(2) 0.87098(17) 0.0179(8) Uani 1 1 d . . . . .
C30 C 1.4310(2) 0.1191(2) 0.82962(17) 0.0171(8) Uani 1 1 d . . . . .
C31 C 1.3033(3) 0.0097(2) 0.9397(2) 0.0286(10) Uani 1 1 d . . . . .
H31A H 1.3293 0.0223 0.9803 0.043 Uiso 1 1 calc R U . . .
H31B H 1.3162 -0.0460 0.9291 0.043 Uiso 1 1 calc R U . . .
H31C H 1.2404 0.0172 0.9405 0.043 Uiso 1 1 calc R U . . .
C32 C 1.4896(3) -0.0030(2) 0.8909(2) 0.0275(10) Uani 1 1 d . . . . .
H32A H 1.5422 0.0048 0.8675 0.041 Uiso 1 1 calc R U . . .
H32B H 1.4668 -0.0570 0.8832 0.041 Uiso 1 1 calc R U . . .
H32C H 1.5036 0.0035 0.9349 0.041 Uiso 1 1 calc R U . . .
C33 C 1.5073(3) 0.1408(3) 0.7924(2) 0.0303(10) Uani 1 1 d . . . . .
H33A H 1.4992 0.1192 0.7507 0.045 Uiso 1 1 calc R U . . .
H33B H 1.5601 0.1180 0.8117 0.045 Uiso 1 1 calc R U . . .
H33C H 1.5127 0.1993 0.7905 0.045 Uiso 1 1 calc R U . . .
C34 C 1.1254(2) 0.18336(19) 0.72011(17) 0.0144(7) Uani 1 1 d . . . . .
C35 C 1.1654(2) 0.2080(2) 0.66645(17) 0.0167(8) Uani 1 1 d . . . . .
C36 C 1.2476(2) 0.2321(2) 0.68492(16) 0.0138(7) Uani 1 1 d . . . . .
C37 C 1.0347(2) 0.1528(2) 0.72266(18) 0.0202(8) Uani 1 1 d . . . . .
H37A H 1.0321 0.0980 0.7065 0.030 Uiso 1 1 calc R U . . .
H37B H 0.9961 0.1874 0.6978 0.030 Uiso 1 1 calc R U . . .
H37C H 1.0166 0.1530 0.7654 0.030 Uiso 1 1 calc R U . . .
C38 C 1.1264(3) 0.2097(3) 0.60286(19) 0.0278(9) Uani 1 1 d . . . . .
H38A H 1.0982 0.2616 0.5954 0.042 Uiso 1 1 calc R U . . .
H38B H 1.0834 0.1667 0.5982 0.042 Uiso 1 1 calc R U . . .
H38C H 1.1719 0.2019 0.5731 0.042 Uiso 1 1 calc R U . . .
C39 C 1.3180(3) 0.2662(2) 0.64744(17) 0.0212(8) Uani 1 1 d . . . . .
H39A H 1.3266 0.3228 0.6582 0.032 Uiso 1 1 calc R U . . .
H39B H 1.3016 0.2618 0.6036 0.032 Uiso 1 1 calc R U . . .
H39C H 1.3718 0.2365 0.6559 0.032 Uiso 1 1 calc R U . . .
C40 C 1.2479(2) 0.3523(2) 0.91593(17) 0.0154(7) Uani 1 1 d . . . . .
C41 C 1.3090(2) 0.4076(2) 0.89733(17) 0.0151(7) Uani 1 1 d . . . . .
C42 C 1.3478(2) 0.3731(2) 0.84738(17) 0.0149(7) Uani 1 1 d . . . . .
C43 C 1.1888(2) 0.3613(2) 0.96848(17) 0.0179(8) Uani 1 1 d . . . . .
H43A H 1.1300 0.3727 0.9526 0.027 Uiso 1 1 calc R U . . .
H43B H 1.2091 0.4055 0.9949 0.027 Uiso 1 1 calc R U . . .
H43C H 1.1887 0.3115 0.9924 0.027 Uiso 1 1 calc R U . . .
C44 C 1.3291(3) 0.4878(2) 0.9254(2) 0.0268(10) Uani 1 1 d . . . . .
H44A H 1.3718 0.4812 0.9594 0.040 Uiso 1 1 calc R U . . .
H44B H 1.2760 0.5113 0.9410 0.040 Uiso 1 1 calc R U . . .
H44C H 1.3527 0.5233 0.8942 0.040 Uiso 1 1 calc R U . . .
C45 C 1.4182(2) 0.4060(2) 0.80945(18) 0.0216(8) Uani 1 1 d . . . . .
H45A H 1.4700 0.3725 0.8148 0.032 Uiso 1 1 calc R U . . .
H45B H 1.4316 0.4609 0.8226 0.032 Uiso 1 1 calc R U . . .
H45C H 1.3991 0.4061 0.7660 0.032 Uiso 1 1 calc R U . . .
C46A C 0.4285(17) 0.2475(15) 0.9757(5) 0.0562(19) Uani 0.666(8) 1 d D U P A 1
H46A H 0.3767 0.2300 0.9512 0.067 Uiso 0.666(8) 1 calc R U P A 1
H46B H 0.4660 0.2783 0.9481 0.067 Uiso 0.666(8) 1 calc R U P A 1
Cl3A Cl 0.3951(4) 0.3116(3) 1.0361(3) 0.0639(12) Uani 0.666(8) 1 d D U P A 1
Cl4A Cl 0.4848(4) 0.1630(2) 1.0026(2) 0.0861(16) Uani 0.666(8) 1 d D U P A 1
C46B C 0.430(3) 0.239(3) 0.9642(8) 0.0562(19) Uani 0.334(8) 1 d D . P A 2
H46C H 0.3833 0.2067 0.9442 0.067 Uiso 0.334(8) 1 calc R U P A 2
H46D H 0.4445 0.2834 0.9357 0.067 Uiso 0.334(8) 1 calc R U P A 2
Cl3B Cl 0.3929(9) 0.2803(6) 1.0341(7) 0.0639(12) Uani 0.334(8) 1 d D . P A 2
Cl4B Cl 0.5210(7) 0.1799(5) 0.9794(4) 0.0861(16) Uani 0.334(8) 1 d D . P A 2
C47A C 0.6554(6) 0.4009(5) 0.9155(4) 0.051(2) Uani 0.863(3) 1 d D . P B 1
H47A H 0.6991 0.3936 0.9494 0.061 Uiso 0.863(3) 1 calc R U P B 1
H47B H 0.6722 0.4487 0.8917 0.061 Uiso 0.863(3) 1 calc R U P B 1
Cl5A Cl 0.55587(11) 0.41817(16) 0.94659(9) 0.0858(8) Uani 0.863(3) 1 d D . P B 1
Cl6A Cl 0.65745(17) 0.31676(15) 0.86720(13) 0.0561(6) Uani 0.863(3) 1 d D . P B 1
C47B C 0.654(5) 0.400(2) 0.932(3) 0.051(2) Uani 0.137(3) 1 d D . P B 2
H47C H 0.6373 0.3843 0.9741 0.061 Uiso 0.137(3) 1 calc R U P B 2
H47D H 0.7161 0.4140 0.9342 0.061 Uiso 0.137(3) 1 calc R U P B 2
Cl5B Cl 0.5954(7) 0.4840(9) 0.9104(6) 0.0858(8) Uani 0.137(3) 1 d D . P B 2
Cl6B Cl 0.6394(14) 0.3169(11) 0.8835(10) 0.0561(6) Uani 0.137(3) 1 d D . P B 2
C48 C 0.7279(3) 0.4599(3) 0.7482(3) 0.0466(14) Uani 1 1 d . . . . .
H48A H 0.7264 0.4143 0.7190 0.056 Uiso 1 1 calc R U . . .
H48B H 0.7496 0.4396 0.7886 0.056 Uiso 1 1 calc R U . . .
Cl7 Cl 0.62383(8) 0.49700(8) 0.75534(8) 0.0595(4) Uani 1 1 d . . . . .
Cl8 Cl 0.79960(8) 0.53402(7) 0.72185(6) 0.0398(3) Uani 1 1 d . . . . .

loop_
_atom_site_aniso_label
_atom_site_aniso_U_11
_atom_site_aniso_U_22
_atom_site_aniso_U_33
_atom_site_aniso_U_23
_atom_site_aniso_U_13
_atom_site_aniso_U_12
B1 0.0126(19) 0.0125(18) 0.016(2) 0.0004(16) 0.0035(16) -0.0015(15)
N1 0.0139(14) 0.0110(13) 0.0162(16) 0.0019(12) 0.0042(12) 0.0009(11)
N2 0.0112(14) 0.0142(14) 0.0137(15) 0.0027(12) 0.0027(12) 0.0025(11)
N3 0.0085(13) 0.0116(14) 0.0161(15) -0.0015(11) 0.0021(12) -0.0013(11)
N4 0.0116(14) 0.0107(13) 0.0134(15) 0.0000(11) 0.0055(12) -0.0005(11)
N5 0.0114(14) 0.0130(13) 0.0113(15) -0.0003(11) 0.0026(12) -0.0011(11)
N6 0.0114(14) 0.0127(14) 0.0134(15) 0.0018(11) 0.0033(12) -0.0027(11)
O1 0.0297(16) 0.0252(15) 0.0198(15) 0.0042(12) 0.0051(13) 0.0084(12)
P1 0.0115(4) 0.0095(4) 0.0143(5) 0.0008(3) 0.0041(4) 0.0001(3)
P2 0.0126(4) 0.0097(4) 0.0136(5) -0.0001(3) 0.0057(4) 0.0006(3)
Cl1 0.0216(5) 0.0146(4) 0.0317(6) 0.0049(4) 0.0038(4) 0.0058(4)
Cl2 0.0236(5) 0.0279(5) 0.0202(5) -0.0028(4) 0.0101(4) 0.0091(4)
I1 0.02118(12) 0.01102(10) 0.02548(14) -0.00438(9) 0.00965(11) -0.00284(9)
W1 0.01010(6) 0.00883(6) 0.01242(7) -0.00034(5) 0.00461(5) 0.00031(5)
Pt1 0.01219(6) 0.00983(6) 0.01527(7) -0.00058(5) 0.00503(5) 0.00175(5)
C1 0.0106(16) 0.0084(15) 0.0149(17) 0.0002(13) 0.0031(14) -0.0035(12)
C2 0.0130(16) 0.0069(15) 0.0172(18) -0.0033(13) 0.0052(14) -0.0022(12)
C3 0.0146(17) 0.0097(15) 0.0152(18) 0.0032(13) 0.0012(14) 0.0004(13)
C4 0.0154(18) 0.0132(16) 0.0167(19) 0.0003(14) 0.0025(15) 0.0010(13)
C5 0.0172(18) 0.0167(17) 0.020(2) 0.0057(15) 0.0076(16) 0.0014(14)
C6 0.0184(19) 0.0153(17) 0.023(2) 0.0068(15) -0.0001(16) -0.0050(14)
C7 0.025(2) 0.0123(17) 0.022(2) 0.0014(15) 0.0008(17) -0.0043(15)
C8 0.0201(19) 0.0137(17) 0.018(2) -0.0012(14) 0.0041(16) 0.0000(14)
C9 0.0116(16) 0.0146(16) 0.0173(18) -0.0005(14) 0.0021(14) 0.0019(13)
C10 0.0186(19) 0.0215(19) 0.024(2) 0.0049(16) 0.0015(17) -0.0041(15)
C11 0.0169(19) 0.026(2) 0.034(3) -0.0028(18) -0.0016(18) -0.0076(16)
C12 0.019(2) 0.034(2) 0.031(3) -0.006(2) -0.0029(18) -0.0009(18)
C13 0.027(2) 0.042(3) 0.022(2) 0.003(2) -0.0026(19) -0.004(2)
C14 0.020(2) 0.024(2) 0.021(2) 0.0044(16) 0.0002(17) -0.0041(16)
C15 0.0160(17) 0.0125(16) 0.0127(17) 0.0011(13) 0.0044(14) -0.0059(13)
C16 0.0176(19) 0.0193(19) 0.030(2) 0.0037(17) 0.0003(17) -0.0006(15)
C17 0.020(2) 0.033(2) 0.040(3) 0.010(2) -0.003(2) -0.0072(18)
C18 0.037(3) 0.031(2) 0.021(2) 0.0036(18) 0.0040(19) -0.019(2)
C19 0.039(3) 0.020(2) 0.028(2) -0.0074(17) 0.016(2) -0.0114(18)
C20 0.024(2) 0.0185(18) 0.025(2) -0.0023(16) 0.0128(18) -0.0033(16)
C21 0.0142(17) 0.0155(16) 0.0111(17) -0.0008(14) 0.0040(14) 0.0032(13)
C22 0.0161(18) 0.0170(17) 0.0176(19) 0.0002(15) 0.0036(15) 0.0029(14)
C23 0.0155(18) 0.0202(19) 0.019(2) 0.0010(15) 0.0034(15) 0.0021(14)
C24 0.020(2) 0.029(2) 0.0158(19) 0.0022(16) 0.0025(16) 0.0041(16)
C25 0.024(2) 0.024(2) 0.016(2) -0.0034(16) 0.0036(16) -0.0021(16)
C26 0.0204(19) 0.0153(17) 0.019(2) -0.0017(15) 0.0094(16) -0.0022(14)
C27 0.0143(18) 0.0129(16) 0.025(2) 0.0030(15) 0.0085(16) 0.0032(13)
C28 0.0212(19) 0.0152(17) 0.0133(18) 0.0015(14) 0.0021(15) 0.0056(14)
C29 0.0175(18) 0.0203(18) 0.0160(19) 0.0001(15) 0.0016(15) 0.0093(15)
C30 0.0126(17) 0.0210(18) 0.0177(19) -0.0005(15) 0.0033(15) 0.0057(14)
C31 0.030(2) 0.024(2) 0.032(3) 0.0151(18) 0.009(2) 0.0094(17)
C32 0.028(2) 0.029(2) 0.026(2) 0.0041(18) 0.0032(19) 0.0141(18)
C33 0.018(2) 0.036(2) 0.037(3) 0.012(2) 0.0129(19) 0.0118(18)
C34 0.0157(17) 0.0099(15) 0.0175(18) -0.0031(14) 0.0003(15) 0.0015(13)
C35 0.0207(19) 0.0150(17) 0.0141(18) -0.0011(14) -0.0025(15) 0.0032(14)
C36 0.0175(18) 0.0143(16) 0.0098(17) 0.0006(13) 0.0024(14) 0.0037(14)
C37 0.0140(18) 0.0228(19) 0.024(2) -0.0059(16) 0.0005(16) 0.0001(15)
C38 0.030(2) 0.034(2) 0.019(2) 0.0026(18) -0.0073(18) 0.0055(19)
C39 0.028(2) 0.0233(19) 0.0131(19) 0.0026(15) 0.0064(17) 0.0001(16)
C40 0.0131(17) 0.0178(17) 0.0152(18) -0.0031(14) 0.0001(14) -0.0012(14)
C41 0.0149(17) 0.0107(16) 0.0195(19) -0.0011(14) -0.0017(15) -0.0014(13)
C42 0.0140(17) 0.0109(16) 0.0198(19) 0.0038(14) -0.0013(15) -0.0008(13)
C43 0.0203(19) 0.0169(17) 0.0169(19) -0.0074(15) 0.0044(16) -0.0008(15)
C44 0.023(2) 0.021(2) 0.036(3) -0.0094(18) 0.0043(19) -0.0063(16)
C45 0.020(2) 0.0228(19) 0.022(2) 0.0026(16) 0.0037(17) -0.0074(16)
C46A 0.064(4) 0.062(5) 0.040(4) 0.002(5) -0.030(5) 0.003(3)
Cl3A 0.0499(10) 0.096(3) 0.0459(10) 0.015(3) -0.0040(8) 0.014(3)
Cl4A 0.139(4) 0.0445(17) 0.069(3) -0.0046(16) -0.069(3) 0.0084(19)
C46B 0.064(4) 0.062(5) 0.040(4) 0.002(5) -0.030(5) 0.003(3)
Cl3B 0.0499(10) 0.096(3) 0.0459(10) 0.015(3) -0.0040(8) 0.014(3)
Cl4B 0.139(4) 0.0445(17) 0.069(3) -0.0046(16) -0.069(3) 0.0084(19)
C47A 0.026(3) 0.067(4) 0.059(6) -0.008(4) 0.007(4) -0.003(3)
Cl5A 0.0289(9) 0.165(2) 0.0632(13) -0.0579(14) 0.0014(8) -0.0091(11)
Cl6A 0.0510(15) 0.0530(8) 0.0639(19) -0.0005(10) -0.0035(10) 0.0143(9)
C47B 0.026(3) 0.067(4) 0.059(6) -0.008(4) 0.007(4) -0.003(3)
Cl5B 0.0289(9) 0.165(2) 0.0632(13) -0.0579(14) 0.0014(8) -0.0091(11)
Cl6B 0.0510(15) 0.0530(8) 0.0639(19) -0.0005(10) -0.0035(10) 0.0143(9)
C48 0.024(2) 0.048(3) 0.068(4) 0.009(3) 0.007(3) -0.005(2)
Cl7 0.0256(6) 0.0551(8) 0.0987(13) -0.0056(8) 0.0160(7) 0.0035(6)
Cl8 0.0339(6) 0.0380(6) 0.0481(8) 0.0075(5) 0.0109(6) -0.0033(5)

loop_
_atom_type_symbol
_atom_type_description
_atom_type_scat_dispersion_real
_atom_type_scat_dispersion_imag
_atom_type_scat_source
C C 0.0033 0.0016 'International Tables Vol C Tables 4.2.6.8 and 6.1.1.4'
H H 0.0000 0.0000 'International Tables Vol C Tables 4.2.6.8 and 6.1.1.4'
B B 0.0013 0.0007 'International Tables Vol C Tables 4.2.6.8 and 6.1.1.4'
N N 0.0061 0.0033 'International Tables Vol C Tables 4.2.6.8 and 6.1.1.4'
O O 0.0106 0.0060 'International Tables Vol C Tables 4.2.6.8 and 6.1.1.4'
P P 0.1023 0.0942 'International Tables Vol C Tables 4.2.6.8 and 6.1.1.4'
Cl Cl 0.1484 0.1585 'International Tables Vol C Tables 4.2.6.8 and 6.1.1.4'
I I -0.4742 1.8119 'International Tables Vol C Tables 4.2.6.8 and 6.1.1.4'
W W -0.8490 6.8722 'International Tables Vol C Tables 4.2.6.8 and 6.1.1.4'
Pt Pt -1.7033 8.3905 'International Tables Vol C Tables 4.2.6.8 and 6.1.1.4'

loop_
_geom_angle_atom_site_label_1
_geom_angle_atom_site_label_2
_geom_angle_atom_site_label_3
_geom_angle
N4 B1 N6 109.2(3)
N4 B1 N2 109.9(3)
N6 B1 N2 108.1(3)
N4 B1 H1 109.9
N6 B1 H1 109.9
N2 B1 H1 109.9
C28 N1 N2 106.1(3)
C28 N1 W1 135.1(2)
N2 N1 W1 118.8(2)
C30 N2 N1 109.2(3)
C30 N2 B1 129.9(3)
N1 N2 B1 120.7(3)
C34 N3 N4 106.2(3)
C34 N3 W1 134.1(2)
N4 N3 W1 119.3(2)
C36 N4 N3 110.0(3)
C36 N4 B1 130.1(3)
N3 N4 B1 120.0(3)
C40 N5 N6 106.3(3)
C40 N5 W1 133.3(2)
N6 N5 W1 120.2(2)
C42 N6 N5 109.9(3)
C42 N6 B1 129.5(3)
N5 N6 B1 120.3(3)
C3 P1 C9 107.72(17)
C3 P1 C1 102.67(15)
C9 P1 C1 107.41(16)
C3 P1 Pt1 118.15(12)
C9 P1 Pt1 113.64(11)
C1 P1 Pt1 106.18(11)
C21 P2 C15 106.36(16)
C21 P2 C2 111.47(17)
C15 P2 C2 101.71(15)
C21 P2 Pt1 120.56(11)
C15 P2 Pt1 110.76(12)
C2 P2 Pt1 104.43(11)
C27 W1 C1 108.41(13)
C27 W1 C2 70.96(14)
C1 W1 C2 38.04(13)
C27 W1 N5 92.43(13)
C1 W1 N5 90.00(12)
C2 W1 N5 98.00(11)
C27 W1 N1 83.41(12)
C1 W1 N1 164.49(11)
C2 W1 N1 154.15(13)
N5 W1 N1 79.25(10)
C27 W1 N3 165.56(12)
C1 W1 N3 86.00(12)
C2 W1 N3 123.46(13)
N5 W1 N3 86.40(10)
N1 W1 N3 82.22(10)
C27 W1 I1 91.50(10)
C1 W1 I1 104.01(9)
C2 W1 I1 98.51(9)
N5 W1 I1 163.42(7)
N1 W1 I1 85.21(7)
N3 W1 I1 85.79(7)
P2 Pt1 P1 88.27(3)
P2 Pt1 Cl2 90.41(3)
P1 Pt1 Cl2 177.48(3)
P2 Pt1 Cl1 175.68(4)
P1 Pt1 Cl1 90.65(3)
Cl2 Pt1 Cl1 90.51(3)
C2 C1 P1 117.9(2)
C2 C1 W1 71.0(2)
P1 C1 W1 160.29(18)
C1 C2 P2 118.9(3)
C1 C2 W1 70.92(19)
P2 C2 W1 170.2(2)
C8 C3 C4 119.8(3)
C8 C3 P1 120.9(3)
C4 C3 P1 119.3(3)
C5 C4 C3 120.0(3)
C5 C4 H4 120.0
C3 C4 H4 120.0
C6 C5 C4 120.2(3)
C6 C5 H5 119.9
C4 C5 H5 119.9
C5 C6 C7 120.3(3)
C5 C6 H6 119.8
C7 C6 H6 119.8
C6 C7 C8 120.1(3)
C6 C7 H7 120.0
C8 C7 H7 120.0
C3 C8 C7 119.7(3)
C3 C8 H8 120.1
C7 C8 H8 120.1
C14 C9 C10 118.4(4)
C14 C9 P1 122.6(3)
C10 C9 P1 118.9(3)
C11 C10 C9 120.8(4)
C11 C10 H10 119.6
C9 C10 H10 119.6
C10 C11 C12 119.7(4)
C10 C11 H11 120.1
C12 C11 H11 120.1
C13 C12 C11 120.0(4)
C13 C12 H12 120.0
C11 C12 H12 120.0
C14 C13 C12 120.6(4)
C14 C13 H13 119.7
C12 C13 H13 119.7
C13 C14 C9 120.4(4)
C13 C14 H14 119.8
C9 C14 H14 119.8
C16 C15 C20 119.4(3)
C16 C15 P2 119.7(3)
C20 C15 P2 120.8(3)
C15 C16 C17 119.8(4)
C15 C16 H16 120.1
C17 C16 H16 120.1
C18 C17 C16 120.3(4)
C18 C17 H17 119.9
C16 C17 H17 119.9
C19 C18 C17 120.3(4)
C19 C18 H18 119.8
C17 C18 H18 119.8
C18 C19 C20 120.8(4)
C18 C19 H19 119.6
C20 C19 H19 119.6
C19 C20 C15 119.3(4)
C19 C20 H20 120.3
C15 C20 H20 120.3
C22 C21 C26 118.8(3)
C22 C21 P2 121.3(3)
C26 C21 P2 119.9(3)
C23 C22 C21 120.3(3)
C23 C22 H22 119.8
C21 C22 H22 119.8
C22 C23 C24 120.6(3)
C22 C23 H23 119.7
C24 C23 H23 119.7
C23 C24 C25 119.7(4)
C23 C24 H24 120.2
C25 C24 H24 120.2
C26 C25 C24 120.3(4)
C26 C25 H25 119.8
C24 C25 H25 119.8
C25 C26 C21 120.3(3)
C25 C26 H26 119.9
C21 C26 H26 119.9
O1 C27 W1 177.6(3)
N1 C28 C29 109.9(3)
N1 C28 C31 125.9(3)
C29 C28 C31 124.2(3)
C30 C29 C28 105.7(3)
C30 C29 C32 128.2(3)
C28 C29 C32 126.1(3)
N2 C30 C29 109.1(3)
N2 C30 C33 122.2(3)
C29 C30 C33 128.7(3)
C28 C31 H31A 109.5
C28 C31 H31B 109.5
H31A C31 H31B 109.5
C28 C31 H31C 109.5
H31A C31 H31C 109.5
H31B C31 H31C 109.5
C29 C32 H32A 109.5
C29 C32 H32B 109.5
H32A C32 H32B 109.5
C29 C32 H32C 109.5
H32A C32 H32C 109.5
H32B C32 H32C 109.5
C30 C33 H33A 109.5
C30 C33 H33B 109.5
H33A C33 H33B 109.5
C30 C33 H33C 109.5
H33A C33 H33C 109.5
H33B C33 H33C 109.5
N3 C34 C35 110.0(3)
N3 C34 C37 125.1(3)
C35 C34 C37 124.9(4)
C36 C35 C34 105.7(3)
C36 C35 C38 127.2(3)
C34 C35 C38 127.1(4)
N4 C36 C35 108.1(3)
N4 C36 C39 122.7(3)
C35 C36 C39 129.2(3)
C34 C37 H37A 109.5
C34 C37 H37B 109.5
H37A C37 H37B 109.5
C34 C37 H37C 109.5
H37A C37 H37C 109.5
H37B C37 H37C 109.5
C35 C38 H38A 109.5
C35 C38 H38B 109.5
H38A C38 H38B 109.5
C35 C38 H38C 109.5
H38A C38 H38C 109.5
H38B C38 H38C 109.5
C36 C39 H39A 109.5
C36 C39 H39B 109.5
H39A C39 H39B 109.5
C36 C39 H39C 109.5
H39A C39 H39C 109.5
H39B C39 H39C 109.5
N5 C40 C41 109.9(3)
N5 C40 C43 123.6(3)
C41 C40 C43 126.4(3)
C42 C41 C40 105.6(3)
C42 C41 C44 127.0(3)
C40 C41 C44 127.4(3)
N6 C42 C41 108.4(3)
N6 C42 C45 123.0(3)
C41 C42 C45 128.6(3)
C40 C43 H43A 109.5
C40 C43 H43B 109.5
H43A C43 H43B 109.5
C40 C43 H43C 109.5
H43A C43 H43C 109.5
H43B C43 H43C 109.5
C41 C44 H44A 109.5
C41 C44 H44B 109.5
H44A C44 H44B 109.5
C41 C44 H44C 109.5
H44A C44 H44C 109.5
H44B C44 H44C 109.5
C42 C45 H45A 109.5
C42 C45 H45B 109.5
H45A C45 H45B 109.5
C42 C45 H45C 109.5
H45A C45 H45C 109.5
H45B C45 H45C 109.5
Cl4A C46A Cl3A 112.9(5)
Cl4A C46A H46A 109.0
Cl3A C46A H46A 109.0
Cl4A C46A H46B 109.0
Cl3A C46A H46B 109.0
H46A C46A H46B 107.8
Cl4B C46B Cl3B 109.5(9)
Cl4B C46B H46C 109.8
Cl3B C46B H46C 109.8
Cl4B C46B H46D 109.8
Cl3B C46B H46D 109.8
H46C C46B H46D 108.2
Cl5A C47A Cl6A 113.8(6)
Cl5A C47A H47A 108.8
Cl6A C47A H47A 108.8
Cl5A C47A H47B 108.8
Cl6A C47A H47B 108.8
H47A C47A H47B 107.7
Cl5B C47B Cl6B 114.9(13)
Cl5B C47B H47C 108.5
Cl6B C47B H47C 108.5
Cl5B C47B H47D 108.5
Cl6B C47B H47D 108.5
H47C C47B H47D 107.5
Cl7 C48 Cl8 111.8(3)
Cl7 C48 H48A 109.3
Cl8 C48 H48A 109.3
Cl7 C48 H48B 109.3
Cl8 C48 H48B 109.3
H48A C48 H48B 107.9

loop_
_geom_bond_atom_site_label_1
_geom_bond_atom_site_label_2
_geom_bond_distance
B1 N4 1.521(5)
B1 N6 1.525(5)
B1 N2 1.534(5)
B1 H1 1.0000
N1 C28 1.354(4)
N1 N2 1.380(4)
N1 W1 2.228(3)
N2 C30 1.343(4)
N3 C34 1.345(5)
N3 N4 1.376(4)
N3 W1 2.238(3)
N4 C36 1.351(4)
N5 C40 1.351(4)
N5 N6 1.374(4)
N5 W1 2.175(3)
N6 C42 1.340(4)
O1 C27 1.153(5)
P1 C3 1.804(3)
P1 C9 1.806(4)
P1 C1 1.808(3)
P1 Pt1 2.2327(9)
P2 C21 1.802(4)
P2 C15 1.809(3)
P2 C2 1.824(3)
P2 Pt1 2.2209(9)
Cl1 Pt1 2.3492(9)
Cl2 Pt1 2.3448(8)
I1 W1 2.7710(3)
W1 C27 1.982(4)
W1 C1 2.034(3)
W1 C2 2.035(3)
C1 C2 1.326(5)
C3 C8 1.387(5)
C3 C4 1.400(4)
C4 C5 1.383(5)
C4 H4 0.9500
C5 C6 1.380(5)
C5 H5 0.9500
C6 C7 1.383(5)
C6 H6 0.9500
C7 C8 1.395(5)
C7 H7 0.9500
C8 H8 0.9500
C9 C14 1.389(5)
C9 C10 1.398(5)
C10 C11 1.376(6)
C10 H10 0.9500
C11 C12 1.381(6)
C11 H11 0.9500
C12 C13 1.374(6)
C12 H12 0.9500
C13 C14 1.374(6)
C13 H13 0.9500
C14 H14 0.9500
C15 C16 1.386(5)
C15 C20 1.401(5)
C16 C17 1.388(5)
C16 H16 0.9500
C17 C18 1.374(6)
C17 H17 0.9500
C18 C19 1.362(6)
C18 H18 0.9500
C19 C20 1.386(5)
C19 H19 0.9500
C20 H20 0.9500
C21 C22 1.400(5)
C21 C26 1.406(5)
C22 C23 1.379(5)
C22 H22 0.9500
C23 C24 1.380(5)
C23 H23 0.9500
C24 C25 1.396(5)
C24 H24 0.9500
C25 C26 1.374(5)
C25 H25 0.9500
C26 H26 0.9500
C28 C29 1.389(5)
C28 C31 1.491(5)
C29 C30 1.370(5)
C29 C32 1.496(5)
C30 C33 1.496(5)
C31 H31A 0.9800
C31 H31B 0.9800
C31 H31C 0.9800
C32 H32A 0.9800
C32 H32B 0.9800
C32 H32C 0.9800
C33 H33A 0.9800
C33 H33B 0.9800
C33 H33C 0.9800
C34 C35 1.400(5)
C34 C37 1.493(5)
C35 C36 1.377(5)
C35 C38 1.490(5)
C36 C39 1.494(5)
C37 H37A 0.9800
C37 H37B 0.9800
C37 H37C 0.9800
C38 H38A 0.9800
C38 H38B 0.9800
C38 H38C 0.9800
C39 H39A 0.9800
C39 H39B 0.9800
C39 H39C 0.9800
C40 C41 1.389(5)
C40 C43 1.494(5)
C41 C42 1.384(5)
C41 C44 1.498(5)
C42 C45 1.491(5)
C43 H43A 0.9800
C43 H43B 0.9800
C43 H43C 0.9800
C44 H44A 0.9800
C44 H44B 0.9800
C44 H44C 0.9800
C45 H45A 0.9800
C45 H45B 0.9800
C45 H45C 0.9800
C46A Cl4A 1.747(11)
C46A Cl3A 1.782(8)
C46A H46A 0.9900
C46A H46B 0.9900
C46B Cl4B 1.747(13)
C46B Cl3B 1.777(10)
C46B H46C 0.9900
C46B H46D 0.9900
C47A Cl5A 1.725(10)
C47A Cl6A 1.752(6)
C47A H47A 0.9900
C47A H47B 0.9900
C47B Cl5B 1.726(13)
C47B Cl6B 1.751(11)
C47B H47C 0.9900
C47B H47D 0.9900
C48 Cl7 1.734(5)
C48 Cl8 1.768(4)
C48 H48A 0.9900
C48 H48B 0.9900

loop_
_geom_torsion_atom_site_label_1
_geom_torsion_atom_site_label_2
_geom_torsion_atom_site_label_3
_geom_torsion_atom_site_label_4
_geom_torsion
C28 N1 N2 C30 0.2(4)
W1 N1 N2 C30 -180.0(2)
C28 N1 N2 B1 -175.8(3)
W1 N1 N2 B1 4.0(4)
N4 B1 N2 C30 122.3(4)
N6 B1 N2 C30 -118.6(4)
N4 B1 N2 N1 -62.6(4)
N6 B1 N2 N1 56.5(4)
C34 N3 N4 C36 0.6(3)
W1 N3 N4 C36 -173.2(2)
C34 N3 N4 B1 -178.6(3)
W1 N3 N4 B1 7.6(4)
N6 B1 N4 C36 117.5(4)
N2 B1 N4 C36 -124.1(3)
N6 B1 N4 N3 -63.4(4)
N2 B1 N4 N3 54.9(4)
C40 N5 N6 C42 0.4(4)
W1 N5 N6 C42 175.8(2)
C40 N5 N6 B1 174.3(3)
W1 N5 N6 B1 -10.4(4)
N4 B1 N6 C42 -121.4(4)
N2 B1 N6 C42 119.1(4)
N4 B1 N6 N5 66.1(4)
N2 B1 N6 N5 -53.4(4)
C3 P1 C1 C2 119.4(3)
C9 P1 C1 C2 -127.2(3)
Pt1 P1 C1 C2 -5.3(3)
C3 P1 C1 W1 6.5(6)
C9 P1 C1 W1 119.9(6)
Pt1 P1 C1 W1 -118.2(6)
P1 C1 C2 P2 19.3(4)
W1 C1 C2 P2 -179.8(2)
P1 C1 C2 W1 -160.8(2)
C21 P2 C2 C1 -155.1(3)
C15 P2 C2 C1 91.9(3)
Pt1 P2 C2 C1 -23.4(3)
C9 P1 C3 C8 122.9(3)
C1 P1 C3 C8 -123.9(3)
Pt1 P1 C3 C8 -7.5(4)
C9 P1 C3 C4 -60.0(3)
C1 P1 C3 C4 53.2(3)
Pt1 P1 C3 C4 169.6(3)
C8 C3 C4 C5 -0.6(6)
P1 C3 C4 C5 -177.8(3)
C3 C4 C5 C6 0.6(6)
C4 C5 C6 C7 -0.1(6)
C5 C6 C7 C8 -0.5(6)
C4 C3 C8 C7 0.1(6)
P1 C3 C8 C7 177.1(3)
C6 C7 C8 C3 0.5(6)
C3 P1 C9 C14 -5.5(3)
C1 P1 C9 C14 -115.5(3)
Pt1 P1 C9 C14 127.3(3)
C3 P1 C9 C10 174.3(3)
C1 P1 C9 C10 64.3(3)
Pt1 P1 C9 C10 -52.8(3)
C14 C9 C10 C11 1.5(5)
P1 C9 C10 C11 -178.4(3)
C9 C10 C11 C12 0.2(6)
C10 C11 C12 C13 -1.0(6)
C11 C12 C13 C14 0.2(6)
C12 C13 C14 C9 1.4(6)
C10 C9 C14 C13 -2.3(5)
P1 C9 C14 C13 177.6(3)
C21 P2 C15 C16 102.6(3)
C2 P2 C15 C16 -140.6(3)
Pt1 P2 C15 C16 -30.1(3)
C21 P2 C15 C20 -80.7(3)
C2 P2 C15 C20 36.1(3)
Pt1 P2 C15 C20 146.6(3)
C20 C15 C16 C17 -0.8(6)
P2 C15 C16 C17 176.0(3)
C15 C16 C17 C18 0.0(6)
C16 C17 C18 C19 0.6(7)
C17 C18 C19 C20 -0.5(7)
C18 C19 C20 C15 -0.2(6)
C16 C15 C20 C19 0.9(6)
P2 C15 C20 C19 -175.9(3)
C15 P2 C21 C22 24.0(3)
C2 P2 C21 C22 -86.0(3)
Pt1 P2 C21 C22 151.1(2)
C15 P2 C21 C26 -157.4(3)
C2 P2 C21 C26 92.5(3)
Pt1 P2 C21 C26 -30.4(3)
C26 C21 C22 C23 -1.6(5)
P2 C21 C22 C23 177.0(3)
C21 C22 C23 C24 0.2(5)
C22 C23 C24 C25 1.1(5)
C23 C24 C25 C26 -1.0(5)
C24 C25 C26 C21 -0.3(5)
C22 C21 C26 C25 1.6(5)
P2 C21 C26 C25 -177.0(3)
N2 N1 C28 C29 -0.5(4)
W1 N1 C28 C29 179.8(3)
N2 N1 C28 C31 179.3(4)
W1 N1 C28 C31 -0.4(6)
N1 C28 C29 C30 0.5(4)
C31 C28 C29 C30 -179.3(4)
N1 C28 C29 C32 179.0(4)
C31 C28 C29 C32 -0.8(7)
N1 N2 C30 C29 0.1(4)
B1 N2 C30 C29 175.6(4)
N1 N2 C30 C33 180.0(4)
B1 N2 C30 C33 -4.5(6)
C28 C29 C30 N2 -0.4(4)
C32 C29 C30 N2 -178.8(4)
C28 C29 C30 C33 179.8(4)
C32 C29 C30 C33 1.3(7)
N4 N3 C34 C35 -0.4(4)
W1 N3 C34 C35 172.0(2)
N4 N3 C34 C37 -179.8(3)
W1 N3 C34 C37 -7.4(5)
N3 C34 C35 C36 0.1(4)
C37 C34 C35 C36 179.5(3)
N3 C34 C35 C38 -178.5(3)
C37 C34 C35 C38 0.9(6)
N3 N4 C36 C35 -0.6(4)
B1 N4 C36 C35 178.6(3)
N3 N4 C36 C39 177.9(3)
B1 N4 C36 C39 -3.0(5)
C34 C35 C36 N4 0.3(4)
C38 C35 C36 N4 178.9(3)
C34 C35 C36 C39 -178.0(3)
C38 C35 C36 C39 0.6(6)
N6 N5 C40 C41 0.5(4)
W1 N5 C40 C41 -174.0(3)
N6 N5 C40 C43 179.6(3)
W1 N5 C40 C43 5.1(6)
N5 C40 C41 C42 -1.2(4)
C43 C40 C41 C42 179.8(4)
N5 C40 C41 C44 179.1(4)
C43 C40 C41 C44 0.0(7)
N5 N6 C42 C41 -1.2(4)
B1 N6 C42 C41 -174.3(4)
N5 N6 C42 C45 179.9(3)
B1 N6 C42 C45 6.8(6)
C40 C41 C42 N6 1.4(4)
C44 C41 C42 N6 -178.8(4)
C40 C41 C42 C45 -179.7(4)
C44 C41 C42 C45 0.0(7)
